data_7056143
loop_
_publ_author_name
'Pandiri, Hanumanprasad'
'Soni, Vineeta'
'Gonnade, Rajesh G.'
'Punji, Benudhar'

_publ_section_title
;
 Development of (quinolinyl)amido-based pincer palladium complexes: a
 robust and phosphine-free catalyst system for C--H arylation of
 benzothiazoles
;
_journal_issue 9
_journal_name_full 'New J. Chem.'
_journal_page_first 3543
_journal_paper_doi 10.1039/C7NJ00452D
_journal_volume 41
_journal_year 2017
_chemical_formula_moiety 'C15 H18 I N3 O Pd'
_chemical_formula_sum 'C15 H18 I N3 O Pd'
_chemical_formula_weight 489.62
_space_group_crystal_system monoclinic
_space_group_IT_number 14
_space_group_name_Hall '-P 2ybc'
_space_group_name_H-M_alt 'P 1 21/c 1'
_symmetry_space_group_name_Hall '-P 2ybc'
_symmetry_space_group_name_H-M 'P 1 21/c 1'
_atom_sites_solution_hydrogens geom
_audit_creation_method SHELXL-2014/7
_audit_update_record
;
2016-09-01 deposited with the CCDC.
2017-03-28 downloaded from the CCDC.
;
_cell_angle_alpha 90
_cell_angle_beta 104.277(4)
_cell_angle_gamma 90
_cell_formula_units_Z 4
_cell_length_a 10.5522(12)
_cell_length_b 11.3163(18)
_cell_length_c 13.8002(13)
_cell_measurement_reflns_used 9697
_cell_measurement_temperature 100(2)
_cell_measurement_theta_max 33.71
_cell_measurement_theta_min 2.84
_cell_volume 1597.0(3)
_computing_cell_refinement 'Bruker SAINT'
_computing_data_collection 'Bruker APEX2'
_computing_data_reduction 'Bruker SAINT'
_computing_molecular_graphics 'Bruker SHELXTL'
_computing_publication_material 'Bruker SHELXTL'
_computing_structure_refinement 'SHELXL-2014 (Sheldrick 2014)'
_computing_structure_solution 'SHELXS-97 (Sheldrick 2008)'
_diffrn_ambient_temperature 100(2)
_diffrn_detector 'PHoton II CPAD Area Detector'
_diffrn_measured_fraction_theta_full 0.998
_diffrn_measured_fraction_theta_max 0.978
_diffrn_measurement_device '\k-geometry diffractometer'
_diffrn_measurement_device_type 'Bruker D8 VENTURE Kappa Duo PHOTON II CPAD'
_diffrn_measurement_method '\f and \w scans'
_diffrn_radiation_monochromator 'multilayer mirrors'
_diffrn_radiation_type MoK\a
_diffrn_radiation_wavelength 0.71073
_diffrn_reflns_av_R_equivalents 0.0511
_diffrn_reflns_av_unetI/netI 0.0257
_diffrn_reflns_Laue_measured_fraction_full 0.998
_diffrn_reflns_Laue_measured_fraction_max 0.978
_diffrn_reflns_limit_h_max 16
_diffrn_reflns_limit_h_min -16
_diffrn_reflns_limit_k_max 17
_diffrn_reflns_limit_k_min -17
_diffrn_reflns_limit_l_max 21
_diffrn_reflns_limit_l_min -21
_diffrn_reflns_number 63587
_diffrn_reflns_point_group_measured_fraction_full 0.998
_diffrn_reflns_point_group_measured_fraction_max 0.978
_diffrn_reflns_theta_full 25.242
_diffrn_reflns_theta_max 33.498
_diffrn_reflns_theta_min 2.685
_diffrn_source 'I\mS HB Micro-focus sealed tube'
_diffrn_source_type 'Incoatech I\mS HB'
_exptl_absorpt_coefficient_mu 3.097
_exptl_absorpt_correction_T_max 0.727
_exptl_absorpt_correction_T_min 0.549
_exptl_absorpt_correction_type multi-scan
_exptl_absorpt_process_details 'SADABS-2014/5 (Sheldrick, 2014)'
_exptl_crystal_colour BROWN
_exptl_crystal_density_diffrn 2.036
_exptl_crystal_description PLATE
_exptl_crystal_F_000 944
_exptl_crystal_recrystallization_method 'Re-crystallisation from solvent: Chloroform-D-dichloromethane'
_exptl_crystal_size_max 0.220
_exptl_crystal_size_mid 0.190
_exptl_crystal_size_min 0.110
_refine_diff_density_max 0.703
_refine_diff_density_min -0.634
_refine_diff_density_rms 0.122
_refine_ls_extinction_coef 0.00170(13)
_refine_ls_extinction_expression Fc^*^=kFc[1+0.001xFc^2^\l^3^/sin(2\q)]^-1/4^
_refine_ls_extinction_method 'SHELXL-2014/7 (Sheldrick 2014'
_refine_ls_goodness_of_fit_ref 1.190
_refine_ls_hydrogen_treatment constr
_refine_ls_matrix_type full
_refine_ls_number_parameters 193
_refine_ls_number_reflns 6134
_refine_ls_number_restraints 0
_refine_ls_restrained_S_all 1.190
_refine_ls_R_factor_all 0.0253
_refine_ls_R_factor_gt 0.0195
_refine_ls_shift/su_max 0.005
_refine_ls_shift/su_mean 0.000
_refine_ls_structure_factor_coef Fsqd
_refine_ls_weighting_details 'w=1/[\s^2^(Fo^2^)+0.7894P] where P=(Fo^2^+2Fc^2^)/3'
_refine_ls_weighting_scheme calc
_refine_ls_wR_factor_gt 0.0379
_refine_ls_wR_factor_ref 0.0392
_reflns_Friedel_coverage 0.000
_reflns_number_gt 5555
_reflns_number_total 6134
_reflns_threshold_expression 'I > 2\s(I)'
_cod_data_source_file c7nj00452d2.cif
_cod_data_source_block mo_HUNUMAN_29816_0m
_cod_depositor_comments
;
The following automatic conversions were performed:

'_exptl_absorpt_correction_type' value 'MULTI-SCAN' changed to
'multi-scan' according to
/home/data/users/saulius/crontab/automatic-downloads/current/RSC/lib/dictionaries/cif_core.dic
dictionary named 'cif_core.dic' version 2.4.2 from 2011-04-26.

Automatic conversion script
Id: cif_fix_values 4973 2017-02-22 13:04:09Z antanas 
;
_cod_database_code 7056143
_shelx_shelxl_version_number 2014/7
_shelx_space_group_comment
;
The symmetry employed for this shelxl refinement is uniquely defined
by the following loop, which should always be used as a source of
symmetry information in preference to the above space-group names.
They are only intended as comments.
;
_shelx_estimated_absorpt_t_min 0.549
_shelx_estimated_absorpt_t_max 0.727

loop_
_space_group_symop_operation_xyz
'x, y, z'
'-x, y+1/2, -z+1/2'
'-x, -y, -z'
'x, -y-1/2, z-1/2'

loop_
_atom_site_label
_atom_site_type_symbol
_atom_site_fract_x
_atom_site_fract_y
_atom_site_fract_z
_atom_site_U_iso_or_equiv
_atom_site_adp_type
_atom_site_occupancy
_atom_site_site_symmetry_order
_atom_site_calc_flag
_atom_site_refinement_flags_posn
_atom_site_refinement_flags_adp
Pd1 Pd 0.79627(2) 0.29533(2) 0.54602(2) 0.01213(3) Uani 1 1 d . .
I1 I 1.05040(2) 0.30831(2) 0.57003(2) 0.01918(3) Uani 1 1 d . .
O1 O 0.42908(10) 0.15940(10) 0.48781(10) 0.0277(2) Uani 1 1 d . .
N1 N 0.60873(11) 0.28047(10) 0.53986(9) 0.0156(2) Uani 1 1 d . .
N2 N 0.77126(11) 0.45253(10) 0.60971(8) 0.0143(2) Uani 1 1 d . .
N3 N 0.77270(11) 0.12902(10) 0.47997(8) 0.0162(2) Uani 1 1 d . .
C1 C 0.55662(12) 0.37023(12) 0.58760(10) 0.0154(2) Uani 1 1 d . .
C2 C 0.43092(13) 0.37816(13) 0.60146(11) 0.0201(3) Uani 1 1 d . .
H2 H 0.3689 0.3176 0.5769 0.024 Uiso 1 1 calc R U
C3 C 0.39568(14) 0.47634(14) 0.65204(12) 0.0240(3) Uani 1 1 d . .
H3 H 0.3098 0.4802 0.6618 0.029 Uiso 1 1 calc R U
C4 C 0.48135(15) 0.56631(14) 0.68747(11) 0.0234(3) Uani 1 1 d . .
H4 H 0.4549 0.6310 0.7217 0.028 Uiso 1 1 calc R U
C5 C 0.60949(14) 0.56260(13) 0.67292(10) 0.0186(2) Uani 1 1 d . .
C6 C 0.70300(16) 0.65340(13) 0.70319(11) 0.0235(3) Uani 1 1 d . .
H6 H 0.6816 0.7218 0.7359 0.028 Uiso 1 1 calc R U
C7 C 0.82447(16) 0.64242(13) 0.68523(11) 0.0237(3) Uani 1 1 d . .
H7 H 0.8872 0.7037 0.7043 0.028 Uiso 1 1 calc R U
C8 C 0.85575(14) 0.54002(13) 0.63853(10) 0.0187(3) Uani 1 1 d . .
H8 H 0.9406 0.5332 0.6272 0.022 Uiso 1 1 calc R U
C9 C 0.64639(13) 0.46315(12) 0.62403(9) 0.0146(2) Uani 1 1 d . .
C10 C 0.54436(13) 0.18489(13) 0.49423(11) 0.0188(3) Uani 1 1 d . .
C11 C 0.62749(14) 0.10931(13) 0.44267(11) 0.0204(3) Uani 1 1 d . .
H11A H 0.6084 0.0250 0.4521 0.024 Uiso 1 1 calc R U
H11B H 0.6017 0.1259 0.3700 0.024 Uiso 1 1 calc R U
C12 C 0.83006(15) 0.03472(13) 0.55419(11) 0.0214(3) Uani 1 1 d . .
H12B H 0.9258 0.0469 0.5760 0.026 Uiso 1 1 calc R U
H12A H 0.8149 -0.0430 0.5203 0.026 Uiso 1 1 calc R U
C13 C 0.77561(16) 0.03081(14) 0.64603(11) 0.0253(3) Uani 1 1 d . .
H13A H 0.7901 0.1072 0.6804 0.038 Uiso 1 1 calc R U
H13C H 0.8199 -0.0315 0.6912 0.038 Uiso 1 1 calc R U
H13B H 0.6816 0.0142 0.6258 0.038 Uiso 1 1 calc R U
C14 C 0.83629(14) 0.11676(13) 0.39438(10) 0.0209(3) Uani 1 1 d . .
H14B H 0.8059 0.0424 0.3583 0.025 Uiso 1 1 calc R U
H14A H 0.9321 0.1105 0.4215 0.025 Uiso 1 1 calc R U
C15 C 0.80819(16) 0.21816(15) 0.32061(11) 0.0247(3) Uani 1 1 d . .
H15A H 0.8579 0.2072 0.2699 0.037 Uiso 1 1 calc R U
H15B H 0.8340 0.2928 0.3560 0.037 Uiso 1 1 calc R U
H15C H 0.7145 0.2201 0.2881 0.037 Uiso 1 1 calc R U

loop_
_atom_site_aniso_label
_atom_site_aniso_U_11
_atom_site_aniso_U_22
_atom_site_aniso_U_33
_atom_site_aniso_U_23
_atom_site_aniso_U_13
_atom_site_aniso_U_12
Pd1 0.01229(5) 0.01277(5) 0.01181(5) -0.00062(3) 0.00391(3) 0.00007(3)
I1 0.01338(4) 0.02409(5) 0.02063(5) 0.00156(3) 0.00525(3) 0.00040(3)
O1 0.0160(5) 0.0215(5) 0.0446(7) -0.0050(5) 0.0054(4) -0.0045(4)
N1 0.0134(5) 0.0157(5) 0.0184(5) -0.0023(4) 0.0051(4) -0.0009(4)
N2 0.0166(5) 0.0144(5) 0.0129(5) -0.0001(4) 0.0052(4) -0.0007(4)
N3 0.0174(5) 0.0151(5) 0.0162(5) -0.0017(4) 0.0045(4) 0.0020(4)
C1 0.0152(5) 0.0158(6) 0.0158(6) 0.0017(5) 0.0050(4) 0.0012(4)
C2 0.0152(6) 0.0227(7) 0.0231(7) 0.0011(5) 0.0063(5) 0.0014(5)
C3 0.0196(6) 0.0274(7) 0.0274(7) 0.0020(6) 0.0106(5) 0.0070(6)
C4 0.0250(7) 0.0234(7) 0.0241(7) -0.0006(6) 0.0101(6) 0.0090(6)
C5 0.0230(6) 0.0166(6) 0.0170(6) 0.0007(5) 0.0068(5) 0.0041(5)
C6 0.0331(8) 0.0157(6) 0.0229(7) -0.0039(5) 0.0092(6) 0.0010(6)
C7 0.0303(7) 0.0175(6) 0.0245(7) -0.0051(5) 0.0091(6) -0.0049(6)
C8 0.0208(6) 0.0184(6) 0.0177(6) -0.0018(5) 0.0060(5) -0.0038(5)
C9 0.0164(5) 0.0144(6) 0.0138(5) 0.0011(4) 0.0051(4) 0.0019(4)
C10 0.0168(6) 0.0165(6) 0.0221(6) -0.0002(5) 0.0029(5) -0.0008(5)
C11 0.0193(6) 0.0180(6) 0.0226(6) -0.0058(5) 0.0027(5) -0.0020(5)
C12 0.0253(7) 0.0147(6) 0.0232(7) 0.0016(5) 0.0043(5) 0.0031(5)
C13 0.0339(8) 0.0203(7) 0.0215(7) 0.0023(5) 0.0064(6) -0.0015(6)
C14 0.0242(6) 0.0213(7) 0.0183(6) -0.0050(5) 0.0071(5) 0.0042(5)
C15 0.0314(8) 0.0282(8) 0.0153(6) -0.0017(6) 0.0074(5) 0.0047(6)

loop_
_atom_type_symbol
_atom_type_description
_atom_type_scat_dispersion_real
_atom_type_scat_dispersion_imag
_atom_type_scat_source
C C 0.0033 0.0016 'International Tables Vol C Tables 4.2.6.8 and 6.1.1.4'
H H 0.0000 0.0000 'International Tables Vol C Tables 4.2.6.8 and 6.1.1.4'
I I -0.4742 1.8119 'International Tables Vol C Tables 4.2.6.8 and 6.1.1.4'
N N 0.0061 0.0033 'International Tables Vol C Tables 4.2.6.8 and 6.1.1.4'
O O 0.0106 0.0060 'International Tables Vol C Tables 4.2.6.8 and 6.1.1.4'
Pd Pd -0.9988 1.0072 'International Tables Vol C Tables 4.2.6.8 and 6.1.1.4'

loop_
_geom_angle_atom_site_label_1
_geom_angle_atom_site_label_2
_geom_angle_atom_site_label_3
_geom_angle
N1 Pd1 N2 81.77(5)
N1 Pd1 N3 83.88(5)
N2 Pd1 N3 165.64(4)
N1 Pd1 I1 175.08(3)
N2 Pd1 I1 97.71(3)
N3 Pd1 I1 96.55(3)
C10 N1 C1 126.36(12)
C10 N1 Pd1 118.33(9)
C1 N1 Pd1 115.27(9)
C8 N2 C9 119.04(12)
C8 N2 Pd1 129.39(9)
C9 N2 Pd1 111.57(8)
C12 N3 C14 106.75(11)
C12 N3 C11 109.45(11)
C14 N3 C11 109.35(11)
C12 N3 Pd1 111.11(9)
C14 N3 Pd1 113.58(9)
C11 N3 Pd1 106.57(8)
C2 C1 N1 127.81(13)
C2 C1 C9 118.64(12)
N1 C1 C9 113.55(11)
C1 C2 C3 119.77(14)
C1 C2 H2 120.1
C3 C2 H2 120.1
C4 C3 C2 122.09(13)
C4 C3 H3 119.0
C2 C3 H3 119.0
C3 C4 C5 119.79(13)
C3 C4 H4 120.1
C5 C4 H4 120.1
C6 C5 C9 117.68(13)
C6 C5 C4 123.90(13)
C9 C5 C4 118.42(13)
C7 C6 C5 119.76(13)
C7 C6 H6 120.1
C5 C6 H6 120.1
C6 C7 C8 119.62(14)
C6 C7 H7 120.2
C8 C7 H7 120.2
N2 C8 C7 122.48(13)
N2 C8 H8 118.8
C7 C8 H8 118.8
N2 C9 C5 121.35(12)
N2 C9 C1 117.37(11)
C5 C9 C1 121.27(12)
O1 C10 N1 126.61(13)
O1 C10 C11 120.51(13)
N1 C10 C11 112.78(12)
N3 C11 C10 114.31(11)
N3 C11 H11A 108.7
C10 C11 H11A 108.7
N3 C11 H11B 108.7
C10 C11 H11B 108.7
H11A C11 H11B 107.6
N3 C12 C13 114.81(12)
N3 C12 H12B 108.6
C13 C12 H12B 108.6
N3 C12 H12A 108.6
C13 C12 H12A 108.6
H12B C12 H12A 107.5
C12 C13 H13A 109.5
C12 C13 H13C 109.5
H13A C13 H13C 109.5
C12 C13 H13B 109.5
H13A C13 H13B 109.5
H13C C13 H13B 109.5
N3 C14 C15 114.05(12)
N3 C14 H14B 108.7
C15 C14 H14B 108.7
N3 C14 H14A 108.7
C15 C14 H14A 108.7
H14B C14 H14A 107.6
C14 C15 H15A 109.5
C14 C15 H15B 109.5
H15A C15 H15B 109.5
C14 C15 H15C 109.5
H15A C15 H15C 109.5
H15B C15 H15C 109.5

loop_
_geom_bond_atom_site_label_1
_geom_bond_atom_site_label_2
_geom_bond_distance
Pd1 N1 1.9669(11)
Pd1 N2 2.0300(11)
Pd1 N3 2.0792(12)
Pd1 I1 2.6238(3)
O1 C10 1.2319(17)
N1 C10 1.3479(18)
N1 C1 1.3953(17)
N2 C8 1.3261(17)
N2 C9 1.3849(16)
N3 C12 1.4994(18)
N3 C14 1.5019(17)
N3 C11 1.5079(18)
C1 C2 1.3890(18)
C1 C9 1.4216(19)
C2 C3 1.410(2)
C2 H2 0.9500
C3 C4 1.369(2)
C3 H3 0.9500
C4 C5 1.416(2)
C4 H4 0.9500
C5 C6 1.414(2)
C5 C9 1.4153(18)
C6 C7 1.370(2)
C6 H6 0.9500
C7 C8 1.404(2)
C7 H7 0.9500
C8 H8 0.9500
C10 C11 1.522(2)
C11 H11A 0.9900
C11 H11B 0.9900
C12 C13 1.516(2)
C12 H12B 0.9900
C12 H12A 0.9900
C13 H13A 0.9800
C13 H13C 0.9800
C13 H13B 0.9800
C14 C15 1.514(2)
C14 H14B 0.9900
C14 H14A 0.9900
C15 H15A 0.9800
C15 H15B 0.9800
C15 H15C 0.9800

loop_
_geom_torsion_atom_site_label_1
_geom_torsion_atom_site_label_2
_geom_torsion_atom_site_label_3
_geom_torsion_atom_site_label_4
_geom_torsion
C10 N1 C1 C2 2.6(2)
Pd1 N1 C1 C2 -174.92(12)
C10 N1 C1 C9 -176.63(13)
Pd1 N1 C1 C9 5.85(15)
N1 C1 C2 C3 179.95(14)
C9 C1 C2 C3 -0.9(2)
C1 C2 C3 C4 0.9(2)
C2 C3 C4 C5 0.5(2)
C3 C4 C5 C6 177.37(15)
C3 C4 C5 C9 -1.7(2)
C9 C5 C6 C7 -0.4(2)
C4 C5 C6 C7 -179.50(15)
C5 C6 C7 C8 -1.2(2)
C9 N2 C8 C7 1.4(2)
Pd1 N2 C8 C7 -177.58(11)
C6 C7 C8 N2 0.7(2)
C8 N2 C9 C5 -3.06(19)
Pd1 N2 C9 C5 176.14(10)
C8 N2 C9 C1 176.89(12)
Pd1 N2 C9 C1 -3.92(14)
C6 C5 C9 N2 2.5(2)
C4 C5 C9 N2 -178.31(13)
C6 C5 C9 C1 -177.43(13)
C4 C5 C9 C1 1.7(2)
C2 C1 C9 N2 179.61(12)
N1 C1 C9 N2 -1.09(17)
C2 C1 C9 C5 -0.4(2)
N1 C1 C9 C5 178.86(12)
C1 N1 C10 O1 -1.0(2)
Pd1 N1 C10 O1 176.47(13)
C1 N1 C10 C11 175.52(12)
Pd1 N1 C10 C11 -7.02(16)
C12 N3 C11 C10 98.41(14)
C14 N3 C11 C10 -144.98(12)
Pd1 N3 C11 C10 -21.83(14)
O1 C10 C11 N3 -163.41(14)
N1 C10 C11 N3 19.85(18)
C14 N3 C12 C13 -178.75(12)
C11 N3 C12 C13 -60.50(15)
Pd1 N3 C12 C13 56.92(14)
C12 N3 C14 C15 -169.71(13)
C11 N3 C14 C15 71.98(15)
Pd1 N3 C14 C15 -46.90(15)
